data_1545931
loop_
_publ_author_name
'Li, Nai-Kai'
'Zhang, Jun-Qi'
'Sun, Bing-Bing'
'Li, Hai-Yan'
'Wang, Xing-Wang'

_publ_section_title
;
 Chiral Diphosphine-Palladium-Catalyzed Sequential Asymmetric
 Double-Friedel-Crafts Alkylation and N-Hemiketalization for
 Spiro-polycyclic Indole Derivatives.
;
_journal_issue 8
_journal_name_full 'Organic letters'
_journal_page_first 1954
_journal_page_last 1957
_journal_paper_doi 10.1021/acs.orglett.7b00368
_journal_volume 19
_journal_year 2017
_chemical_absolute_configuration unk
_chemical_formula_moiety 'C33 H27 Br2 Cl3 N3 O3 D'
_chemical_formula_sum 'C33 H27 Br2 Cl3 D N3 O3'
_chemical_formula_weight 781.77
_chemical_name_systematic
; 
 ? 
;
_space_group_IT_number 18
_symmetry_cell_setting orthorhombic
_symmetry_space_group_name_Hall 'P 2 2ab'
_symmetry_space_group_name_H-M 'P 21 21 2'
_atom_sites_solution_hydrogens geom
_atom_sites_solution_primary direct
_atom_sites_solution_secondary difmap
_audit_creation_method SHELXL-97
_cell_angle_alpha 90.00
_cell_angle_beta 90.00
_cell_angle_gamma 90.00
_cell_formula_units_Z 4
_cell_length_a 16.2687(9)
_cell_length_b 22.8720(12)
_cell_length_c 9.2415(4)
_cell_measurement_reflns_used 7051
_cell_measurement_temperature 293(2)
_cell_measurement_theta_max 24.64
_cell_measurement_theta_min 2.50
_cell_volume 3438.7(3)
_computing_cell_refinement 'Bruker SAINT'
_computing_data_collection 'Bruker APEX2'
_computing_data_reduction 'Bruker SAINT'
_computing_structure_refinement 'SHELXL-97 (Sheldrick, 1997)'
_computing_structure_solution 'SHELXS-97 (Sheldrick, 1990)'
_diffrn_ambient_temperature 293(2)
_diffrn_detector_area_resol_mean 0
_diffrn_measured_fraction_theta_full 0.992
_diffrn_measured_fraction_theta_max 0.992
_diffrn_measurement_device_type 'Bruker APEX-II CCD'
_diffrn_measurement_method '\f and \w scans'
_diffrn_radiation_monochromator graphite
_diffrn_radiation_source 'fine-focus sealed tube'
_diffrn_radiation_type MoK\a
_diffrn_radiation_wavelength 0.71073
_diffrn_reflns_av_R_equivalents 0.0378
_diffrn_reflns_av_sigmaI/netI 0.1114
_diffrn_reflns_limit_h_max 14
_diffrn_reflns_limit_h_min -21
_diffrn_reflns_limit_k_max 29
_diffrn_reflns_limit_k_min -23
_diffrn_reflns_limit_l_max 11
_diffrn_reflns_limit_l_min -9
_diffrn_reflns_number 12195
_diffrn_reflns_theta_full 27.51
_diffrn_reflns_theta_max 27.51
_diffrn_reflns_theta_min 2.38
_diffrn_standards_decay_% 0
_diffrn_standards_interval_count 0
_diffrn_standards_interval_time 0
_diffrn_standards_number 0
_exptl_absorpt_coefficient_mu 2.627
_exptl_absorpt_correction_T_max 0.6786
_exptl_absorpt_correction_T_min 0.4599
_exptl_absorpt_correction_type multi-scan
_exptl_absorpt_process_details 'Jacobson, R. (1998) Private communication'
_exptl_crystal_colour colourless
_exptl_crystal_density_diffrn 1.506
_exptl_crystal_density_method 'not measured'
_exptl_crystal_description block
_exptl_crystal_F_000 1564
_exptl_crystal_size_max 0.35
_exptl_crystal_size_mid 0.18
_exptl_crystal_size_min 0.16
_refine_diff_density_max 1.301
_refine_diff_density_min -0.566
_refine_diff_density_rms 0.093
_refine_ls_abs_structure_details 'Flack H D (1983), Acta Cryst. A39, 876-881'
_refine_ls_abs_structure_Flack 0.031(18)
_refine_ls_extinction_method none
_refine_ls_goodness_of_fit_ref 1.074
_refine_ls_hydrogen_treatment mixed
_refine_ls_matrix_type full
_refine_ls_number_parameters 402
_refine_ls_number_reflns 7594
_refine_ls_number_restraints 0
_refine_ls_restrained_S_all 1.074
_refine_ls_R_factor_all 0.1337
_refine_ls_R_factor_gt 0.0837
_refine_ls_shift/su_max 0.001
_refine_ls_shift/su_mean 0.000
_refine_ls_structure_factor_coef Fsqd
_refine_ls_weighting_details 'calc w=1/[\s^2^(Fo^2^)+(0.0859P)^2^+4.1215P] where P=(Fo^2^+2Fc^2^)/3'
_refine_ls_weighting_scheme calc
_refine_ls_wR_factor_gt 0.1888
_refine_ls_wR_factor_ref 0.2138
_reflns_number_gt 4894
_reflns_number_total 7594
_reflns_threshold_expression >2sigma(I)
_cod_data_source_file ol7b00368_si_003.cif
_cod_data_source_block b161024a_0ma_a_a
_cod_original_formula_sum 'C33 H27 Br2 Cl3 N3 O3 D'
_cod_database_code 1545931

loop_
_symmetry_equiv_pos_as_xyz
'x, y, z'
'-x, -y, z'
'-x+1/2, y+1/2, -z'
'x+1/2, -y+1/2, -z'

loop_
_atom_site_label
_atom_site_type_symbol
_atom_site_fract_x
_atom_site_fract_y
_atom_site_fract_z
_atom_site_U_iso_or_equiv
_atom_site_adp_type
_atom_site_occupancy
_atom_site_symmetry_multiplicity
_atom_site_calc_flag
_atom_site_refinement_flags
Br1 Br 0.53523(6) 0.58921(5) 0.88583(10) 0.0775(4) Uani 1 1 d .
Br2 Br 1.06645(6) 0.64691(5) 0.64304(11) 0.0738(4) Uani 1 1 d .
O1 O 0.6186(3) 0.7000(3) 0.2357(5) 0.0467(14) Uani 1 1 d .
O2 O 0.8314(3) 0.5133(2) 0.0895(7) 0.0570(16) Uani 1 1 d .
O3 O 0.9381(3) 0.5743(3) 0.1103(9) 0.085(2) Uani 1 1 d .
N1 N 0.7054(4) 0.6113(3) 0.3983(7) 0.0396(14) Uani 1 1 d .
H1 H 0.678(5) 0.638(4) 0.341(9) 0.048 Uiso 1 1 d .
N2 N 0.6134(3) 0.7385(3) 0.0078(6) 0.0373(14) Uani 1 1 d .
N3 N 0.8437(3) 0.6611(3) 0.2204(6) 0.0309(13) Uani 1 1 d .
C1 C 0.7710(4) 0.5802(3) 0.3400(8) 0.0377(16) Uani 1 1 d .
C2 C 0.7945(5) 0.5372(4) 0.4332(10) 0.054(2) Uani 1 1 d .
C3 C 0.7398(5) 0.5412(4) 0.5502(9) 0.048(2) Uani 1 1 d .
C4 C 0.7292(7) 0.5081(4) 0.6793(11) 0.071(3) Uani 1 1 d .
H4 H 0.7640 0.4768 0.6985 0.085 Uiso 1 1 calc R
C5 C 0.6694(6) 0.5217(4) 0.7737(10) 0.064(3) Uani 1 1 d .
H5 H 0.6619 0.4989 0.8561 0.077 Uiso 1 1 calc R
C6 C 0.6171(5) 0.5710(5) 0.7481(10) 0.060(2) Uani 1 1 d .
C7 C 0.6241(4) 0.6034(3) 0.6254(8) 0.0430(17) Uani 1 1 d .
H7 H 0.5894 0.6350 0.6083 0.052 Uiso 1 1 calc R
C8 C 0.6843(4) 0.5879(3) 0.5265(8) 0.0404(17) Uani 1 1 d .
C9 C 0.8647(6) 0.4945(5) 0.4222(12) 0.079(3) Uani 1 1 d .
H9A H 0.8465 0.4599 0.3730 0.118 Uiso 1 1 calc R
H9B H 0.8833 0.4844 0.5176 0.118 Uiso 1 1 calc R
H9C H 0.9090 0.5120 0.3691 0.118 Uiso 1 1 calc R
C10 C 0.8053(4) 0.6044(3) 0.1983(7) 0.0340(16) Uani 1 1 d .
C11 C 0.7387(4) 0.6194(3) 0.0807(7) 0.0368(16) Uani 1 1 d .
H11A H 0.7539 0.6021 -0.0112 0.044 Uiso 1 1 calc R
H11B H 0.6858 0.6037 0.1095 0.044 Uiso 1 1 calc R
C12 C 0.7329(4) 0.6863(3) 0.0650(7) 0.0326(15) Uani 1 1 d .
C13 C 0.7346(4) 0.7084(3) -0.0888(7) 0.0364(16) Uani 1 1 d .
C14 C 0.7914(5) 0.7018(4) -0.1951(9) 0.053(2) Uani 1 1 d .
H14 H 0.8402 0.6819 -0.1768 0.064 Uiso 1 1 calc R
C15 C 0.7764(6) 0.7250(4) -0.3317(9) 0.063(3) Uani 1 1 d .
H15 H 0.8150 0.7208 -0.4051 0.076 Uiso 1 1 calc R
C16 C 0.7044(6) 0.7540(5) -0.3573(10) 0.066(3) Uani 1 1 d .
H16 H 0.6941 0.7686 -0.4494 0.079 Uiso 1 1 calc R
C17 C 0.6470(5) 0.7620(4) -0.2502(9) 0.053(2) Uani 1 1 d .
H17 H 0.5989 0.7827 -0.2681 0.063 Uiso 1 1 calc R
C18 C 0.6624(4) 0.7385(3) -0.1158(8) 0.0371(15) Uani 1 1 d .
C19 C 0.6484(4) 0.7083(3) 0.1189(7) 0.0323(14) Uani 1 1 d .
C20 C 0.5279(4) 0.7598(4) 0.0154(10) 0.055(2) Uani 1 1 d .
H20A H 0.5072 0.7546 0.1119 0.082 Uiso 1 1 calc R
H20B H 0.4944 0.7381 -0.0512 0.082 Uiso 1 1 calc R
H20C H 0.5264 0.8005 -0.0095 0.082 Uiso 1 1 calc R
C21 C 0.8020(3) 0.7079(3) 0.1634(7) 0.0289(14) Uani 1 1 d .
C22 C 0.8303(4) 0.7594(3) 0.2162(8) 0.0383(17) Uani 1 1 d .
C23 C 0.8920(4) 0.7431(3) 0.3202(7) 0.0322(15) Uani 1 1 d .
C24 C 0.9411(4) 0.7752(3) 0.4172(8) 0.0366(16) Uani 1 1 d .
H24 H 0.9394 0.8159 0.4179 0.044 Uiso 1 1 calc R
C25 C 0.9923(4) 0.7452(4) 0.5119(8) 0.0409(17) Uani 1 1 d .
H25 H 1.0247 0.7659 0.5771 0.049 Uiso 1 1 calc R
C26 C 0.9954(4) 0.6859(4) 0.5101(8) 0.0400(17) Uani 1 1 d .
C27 C 0.9501(4) 0.6517(3) 0.4163(7) 0.0392(16) Uani 1 1 d .
H27 H 0.9541 0.6112 0.4156 0.047 Uiso 1 1 calc R
C28 C 0.8977(4) 0.6819(3) 0.3224(8) 0.0325(15) Uani 1 1 d .
C29 C 0.8024(5) 0.8191(4) 0.1821(11) 0.060(2) Uani 1 1 d .
H29A H 0.8484 0.8421 0.1510 0.090 Uiso 1 1 calc R
H29B H 0.7784 0.8364 0.2668 0.090 Uiso 1 1 calc R
H29C H 0.7621 0.8175 0.1063 0.090 Uiso 1 1 calc R
C30 C 0.8669(4) 0.5630(3) 0.1300(9) 0.0433(18) Uani 1 1 d .
C31 C 0.8829(5) 0.4712(4) 0.0078(14) 0.077(3) Uani 1 1 d .
H31A H 0.8913 0.4845 -0.0907 0.092 Uiso 1 1 calc R
H31B H 0.9360 0.4664 0.0539 0.092 Uiso 1 1 calc R
C32 C 0.8374(9) 0.4163(6) 0.009(2) 0.136(7) Uani 1 1 d .
H32A H 0.8375 0.4004 0.1056 0.203 Uiso 1 1 calc R
H32B H 0.8630 0.3890 -0.0556 0.203 Uiso 1 1 calc R
H32C H 0.7818 0.4232 -0.0209 0.203 Uiso 1 1 calc R
C33 C 0.6137(12) 0.4345(6) 0.337(4) 0.241(17) Uani 1 1 d .
Cl1 Cl 0.5537(6) 0.4399(4) 0.4536(10) 0.131(3) Uiso 0.50 1 d P
Cl2 Cl 0.6886(5) 0.3847(4) 0.3567(11) 0.126(2) Uiso 0.50 1 d P
Cl3 Cl 0.6182(4) 0.4739(2) 0.1721(6) 0.167(2) Uani 1 1 d .
Cl1A Cl 0.5167(7) 0.3961(5) 0.3022(13) 0.166(4) Uiso 0.50 1 d P
Cl2A Cl 0.6432(12) 0.3616(9) 0.253(2) 0.250(7) Uiso 0.50 1 d P

loop_
_atom_site_aniso_label
_atom_site_aniso_U_11
_atom_site_aniso_U_22
_atom_site_aniso_U_33
_atom_site_aniso_U_23
_atom_site_aniso_U_13
_atom_site_aniso_U_12
Br1 0.0741(6) 0.1047(9) 0.0537(5) 0.0048(6) 0.0145(5) -0.0182(6)
Br2 0.0755(6) 0.0761(7) 0.0697(6) -0.0127(5) -0.0433(5) 0.0186(5)
O1 0.038(3) 0.063(4) 0.039(3) 0.002(3) 0.009(2) 0.019(3)
O2 0.030(2) 0.049(3) 0.092(5) -0.035(3) -0.007(3) 0.008(2)
O3 0.027(3) 0.088(5) 0.141(6) -0.057(5) 0.008(4) -0.005(3)
N1 0.035(3) 0.047(4) 0.036(3) 0.007(3) 0.000(3) 0.006(3)
N2 0.029(3) 0.045(4) 0.037(3) -0.001(3) -0.007(2) 0.012(3)
N3 0.019(2) 0.041(4) 0.032(3) -0.011(3) -0.009(2) 0.002(2)
C1 0.026(3) 0.034(4) 0.053(4) 0.006(4) -0.013(3) 0.000(3)
C2 0.050(5) 0.043(5) 0.070(6) -0.005(4) -0.017(4) 0.008(4)
C3 0.046(5) 0.041(4) 0.058(5) 0.006(4) -0.009(4) -0.001(4)
C4 0.084(7) 0.050(6) 0.078(7) 0.023(5) -0.016(6) 0.012(5)
C5 0.072(6) 0.070(7) 0.050(5) 0.024(5) -0.003(5) -0.006(5)
C6 0.047(5) 0.079(7) 0.054(5) 0.002(5) 0.006(4) -0.022(5)
C7 0.037(4) 0.049(4) 0.044(4) -0.001(4) -0.005(3) -0.005(3)
C8 0.035(4) 0.044(4) 0.043(4) 0.007(4) -0.008(3) -0.002(3)
C9 0.073(6) 0.069(7) 0.095(8) 0.017(6) 0.000(6) 0.046(5)
C10 0.016(3) 0.045(4) 0.041(4) -0.013(3) -0.006(3) 0.007(3)
C11 0.019(3) 0.051(4) 0.041(4) -0.017(3) -0.009(3) -0.001(3)
C12 0.025(3) 0.046(4) 0.027(3) -0.005(3) 0.003(2) 0.001(3)
C13 0.031(3) 0.045(4) 0.034(4) -0.006(3) -0.003(3) -0.011(3)
C14 0.035(4) 0.082(6) 0.043(4) -0.013(4) 0.011(3) -0.018(4)
C15 0.074(6) 0.083(7) 0.034(4) -0.005(5) 0.014(4) -0.028(5)
C16 0.086(7) 0.076(6) 0.036(4) 0.016(5) -0.009(5) -0.020(5)
C17 0.050(5) 0.066(6) 0.042(4) 0.006(4) -0.009(4) -0.006(4)
C18 0.035(3) 0.045(4) 0.032(4) -0.007(3) -0.006(3) -0.002(3)
C19 0.026(3) 0.045(4) 0.026(3) -0.013(3) -0.006(3) 0.009(3)
C20 0.029(4) 0.071(6) 0.064(5) -0.017(5) -0.014(4) 0.016(4)
C21 0.018(3) 0.043(4) 0.025(3) 0.004(3) -0.001(2) 0.003(3)
C22 0.024(3) 0.047(5) 0.044(4) 0.006(4) 0.002(3) 0.001(3)
C23 0.025(3) 0.039(4) 0.033(4) -0.008(3) 0.006(2) -0.007(3)
C24 0.029(3) 0.034(4) 0.047(4) -0.010(3) 0.009(3) -0.004(3)
C25 0.035(4) 0.049(5) 0.038(4) -0.014(4) -0.007(3) 0.002(3)
C26 0.022(3) 0.056(5) 0.042(4) -0.003(4) -0.012(3) 0.012(3)
C27 0.026(3) 0.046(4) 0.046(4) 0.000(4) -0.007(3) -0.002(3)
C28 0.018(3) 0.038(4) 0.041(4) -0.008(3) 0.000(3) -0.001(3)
C29 0.047(5) 0.051(5) 0.081(7) 0.003(5) -0.006(4) 0.000(4)
C30 0.020(3) 0.047(4) 0.063(5) -0.028(4) -0.003(3) 0.004(3)
C31 0.042(5) 0.063(6) 0.126(9) -0.041(6) -0.008(6) 0.020(4)
C32 0.100(10) 0.064(8) 0.24(2) -0.061(11) 0.001(12) 0.006(7)
C33 0.155(16) 0.056(8) 0.51(5) 0.012(17) 0.18(2) -0.004(9)
Cl3 0.201(5) 0.164(5) 0.136(4) 0.061(3) 0.024(4) -0.031(4)

loop_
_atom_type_symbol
_atom_type_description
_atom_type_scat_dispersion_real
_atom_type_scat_dispersion_imag
_atom_type_scat_source
C C 0.0033 0.0016 'International Tables Vol C Tables 4.2.6.8 and 6.1.1.4'
H H 0.0000 0.0000 'International Tables Vol C Tables 4.2.6.8 and 6.1.1.4'
N N 0.0061 0.0033 'International Tables Vol C Tables 4.2.6.8 and 6.1.1.4'
O O 0.0106 0.0060 'International Tables Vol C Tables 4.2.6.8 and 6.1.1.4'
Br Br -0.2901 2.4595 'International Tables Vol C Tables 4.2.6.8 and 6.1.1.4'
Cl Cl 0.1484 0.1585 'International Tables Vol C Tables 4.2.6.8 and 6.1.1.4'

loop_
_geom_angle_atom_site_label_1
_geom_angle_atom_site_label_2
_geom_angle_atom_site_label_3
_geom_angle
C30 O2 C31 117.0(6)
C8 N1 C1 109.5(6)
C8 N1 H1 130(5)
C1 N1 H1 119(5)
C19 N2 C18 112.3(5)
C19 N2 C20 121.7(6)
C18 N2 C20 125.4(6)
C28 N3 C21 108.0(5)
C28 N3 C10 132.9(6)
C21 N3 C10 115.3(5)
C2 C1 N1 109.9(7)
C2 C1 C10 134.5(7)
N1 C1 C10 115.3(6)
C1 C2 C3 105.2(7)
C1 C2 C9 129.7(9)
C3 C2 C9 125.1(9)
C2 C3 C8 109.5(7)
C2 C3 C4 133.5(8)
C8 C3 C4 117.0(8)
C5 C4 C3 120.7(9)
C5 C4 H4 119.7
C3 C4 H4 119.7
C4 C5 C6 120.3(9)
C4 C5 H5 119.9
C6 C5 H5 119.9
C7 C6 C5 121.1(9)
C7 C6 Br1 120.1(8)
C5 C6 Br1 118.7(7)
C6 C7 C8 118.0(8)
C6 C7 H7 121.0
C8 C7 H7 121.0
N1 C8 C7 131.2(7)
N1 C8 C3 106.0(7)
C7 C8 C3 122.8(7)
C2 C9 H9A 109.5
C2 C9 H9B 109.5
H9A C9 H9B 109.5
C2 C9 H9C 109.5
H9A C9 H9C 109.5
H9B C9 H9C 109.5
N3 C10 C30 109.4(5)
N3 C10 C1 111.1(5)
C30 C10 C1 111.8(6)
N3 C10 C11 101.5(5)
C30 C10 C11 107.7(6)
C1 C10 C11 114.8(5)
C12 C11 C10 108.9(5)
C12 C11 H11A 109.9
C10 C11 H11A 109.9
C12 C11 H11B 109.9
C10 C11 H11B 109.9
H11A C11 H11B 108.3
C13 C12 C21 116.0(6)
C13 C12 C11 114.9(6)
C21 C12 C11 102.7(5)
C13 C12 C19 102.2(5)
C21 C12 C19 110.9(5)
C11 C12 C19 110.3(6)
C14 C13 C18 120.2(7)
C14 C13 C12 131.1(7)
C18 C13 C12 108.7(6)
C13 C14 C15 119.7(9)
C13 C14 H14 120.2
C15 C14 H14 120.2
C16 C15 C14 119.6(8)
C16 C15 H15 120.2
C14 C15 H15 120.2
C15 C16 C17 121.5(8)
C15 C16 H16 119.2
C17 C16 H16 119.2
C16 C17 C18 118.3(8)
C16 C17 H17 120.8
C18 C17 H17 120.8
C17 C18 C13 120.8(7)
C17 C18 N2 129.5(7)
C13 C18 N2 109.8(6)
O1 C19 N2 126.2(6)
O1 C19 C12 126.8(6)
N2 C19 C12 107.1(5)
N2 C20 H20A 109.5
N2 C20 H20B 109.5
H20A C20 H20B 109.5
N2 C20 H20C 109.5
H20A C20 H20C 109.5
H20B C20 H20C 109.5
C22 C21 N3 111.8(5)
C22 C21 C12 138.2(6)
N3 C21 C12 109.9(6)
C21 C22 C23 104.6(6)
C21 C22 C29 128.6(7)
C23 C22 C29 126.8(7)
C28 C23 C24 118.3(6)
C28 C23 C22 108.4(6)
C24 C23 C22 133.3(7)
C25 C24 C23 118.9(7)
C25 C24 H24 120.6
C23 C24 H24 120.6
C26 C25 C24 120.6(7)
C26 C25 H25 119.7
C24 C25 H25 119.7
C25 C26 C27 123.6(7)
C25 C26 Br2 118.8(5)
C27 C26 Br2 117.7(6)
C26 C27 C28 115.9(7)
C26 C27 H27 122.1
C28 C27 H27 122.1
N3 C28 C27 130.1(7)
N3 C28 C23 107.1(6)
C27 C28 C23 122.8(6)
C22 C29 H29A 109.5
C22 C29 H29B 109.5
H29A C29 H29B 109.5
C22 C29 H29C 109.5
H29A C29 H29C 109.5
H29B C29 H29C 109.5
O3 C30 O2 124.1(6)
O3 C30 C10 124.4(7)
O2 C30 C10 111.4(5)
C32 C31 O2 105.6(9)
C32 C31 H31A 110.6
O2 C31 H31A 110.6
C32 C31 H31B 110.6
O2 C31 H31B 110.6
H31A C31 H31B 108.8
C31 C32 H32A 109.5
C31 C32 H32B 109.5
H32A C32 H32B 109.5
C31 C32 H32C 109.5
H32A C32 H32C 109.5
H32B C32 H32C 109.5
Cl1 C33 Cl2 117(2)
Cl1 C33 Cl3 128.4(14)
Cl2 C33 Cl3 114.2(13)
Cl1 C33 Cl1A 66.1(8)
Cl2 C33 Cl1A 108.6(9)
Cl3 C33 Cl1A 97.5(18)
Cl1 C33 Cl2A 123.0(12)
Cl2 C33 Cl2A 42.7(7)
Cl3 C33 Cl2A 94.9(16)
Cl1A C33 Cl2A 74.1(11)

loop_
_geom_bond_atom_site_label_1
_geom_bond_atom_site_label_2
_geom_bond_distance
Br1 C6 1.888(9)
Br2 C26 1.908(7)
O1 C19 1.199(8)
O2 C30 1.328(9)
O2 C31 1.483(10)
O3 C30 1.201(9)
N1 C8 1.345(10)
N1 C1 1.391(9)
N1 H1 0.92(8)
N2 C19 1.363(9)
N2 C18 1.393(9)
N2 C20 1.476(9)
N3 C28 1.373(8)
N3 C21 1.373(8)
N3 C10 1.454(9)
C1 C2 1.363(11)
C1 C10 1.527(10)
C2 C3 1.404(13)
C2 C9 1.505(12)
C3 C8 1.415(11)
C3 C4 1.423(13)
C4 C5 1.342(14)
C4 H4 0.9300
C5 C6 1.433(14)
C5 H5 0.9300
C6 C7 1.359(12)
C7 C8 1.387(10)
C7 H7 0.9300
C9 H9A 0.9600
C9 H9B 0.9600
C9 H9C 0.9600
C10 C30 1.518(9)
C10 C11 1.572(9)
C11 C12 1.540(11)
C11 H11A 0.9700
C11 H11B 0.9700
C12 C13 1.509(9)
C12 C21 1.528(9)
C12 C19 1.546(9)
C13 C14 1.357(10)
C13 C18 1.384(10)
C14 C15 1.390(13)
C14 H14 0.9300
C15 C16 1.366(14)
C15 H15 0.9300
C16 C17 1.373(13)
C16 H16 0.9300
C17 C18 1.376(11)
C17 H17 0.9300
C20 H20A 0.9600
C20 H20B 0.9600
C20 H20C 0.9600
C21 C22 1.356(10)
C22 C23 1.439(10)
C22 C29 1.472(11)
C23 C28 1.402(10)
C23 C24 1.409(9)
C24 C25 1.390(10)
C24 H24 0.9300
C25 C26 1.358(11)
C25 H25 0.9300
C26 C27 1.380(10)
C27 C28 1.399(9)
C27 H27 0.9300
C29 H29A 0.9600
C29 H29B 0.9600
C29 H29C 0.9600
C31 C32 1.457(16)
C31 H31A 0.9700
C31 H31B 0.9700
C32 H32A 0.9600
C32 H32B 0.9600
C32 H32C 0.9600
C33 Cl1 1.46(2)
C33 Cl2 1.68(2)
C33 Cl3 1.77(3)
C33 Cl1A 1.83(2)
C33 Cl2A 1.90(3)
